data_4337890
loop_
_publ_author_name
'Hooper, Thomas N.'
'Huertos, Miguel A.'
'Jurca, Titel'
'Pike, Sebastian D.'
'Weller, Andrew S.'
'Manners, Ian'

_publ_section_title
;
 Effect of the Phosphine Steric and Electronic Profile on the Rh-Promoted
 Dehydrocoupling of Phosphine-Boranes.
;
_journal_issue 7
_journal_name_full 'Inorganic chemistry'
_journal_page_first 3716
_journal_paper_doi 10.1021/ic500032f
_journal_volume 53
_journal_year 2014
_chemical_formula_moiety 'C12 H30 B2 P2'
_chemical_formula_sum 'C12 H30 B2 P2'
_chemical_formula_weight 257.92
_space_group_IT_number 2
_symmetry_cell_setting triclinic
_symmetry_space_group_name_Hall '-P 1'
_symmetry_space_group_name_H-M 'P -1'
_atom_sites_solution_hydrogens geom
_atom_sites_solution_primary direct
_atom_sites_solution_secondary difmap
_audit_creation_method SHELXL-97
_cell_angle_alpha 86.73(3)
_cell_angle_beta 81.82(3)
_cell_angle_gamma 89.08(3)
_cell_formula_units_Z 2
_cell_length_a 6.5693(13)
_cell_length_b 11.154(2)
_cell_length_c 11.224(2)
_cell_measurement_reflns_used 3601
_cell_measurement_temperature 150(2)
_cell_measurement_theta_max 27.485
_cell_measurement_theta_min 5.097
_cell_volume 812.7(3)
_computing_cell_refinement 'Denzo/Scalepack (Otwinowski & Minor 1997)'
_computing_data_collection 'Collect (Nonius BV, 1997-2000)'
_computing_data_reduction 'Denzo/Scalepack (Otwinowski & Minor 1997)'
_computing_molecular_graphics 'ORTEP3 (Farrugia, 1997)'
_computing_structure_refinement 'SHELXL-97 (Sheldrick, 2008)'
_computing_structure_solution 'SHELXS-97 (Sheldrick, 1990)'
_diffrn_ambient_temperature 150(2)
_diffrn_detector_area_resol_mean 9
_diffrn_measured_fraction_theta_full 0.991
_diffrn_measured_fraction_theta_max 0.991
_diffrn_measurement_device '95mm CCD camera on \k-goniostat'
_diffrn_measurement_device_type KappaCCD
_diffrn_measurement_method CCD
_diffrn_radiation_monochromator 'horizonally mounted graphite crystal'
_diffrn_radiation_source 'fine-focus sealed tube'
_diffrn_radiation_type MoK\a
_diffrn_radiation_wavelength 0.71073
_diffrn_reflns_av_R_equivalents 0.0156
_diffrn_reflns_av_sigmaI/netI 0.0330
_diffrn_reflns_limit_h_max 8
_diffrn_reflns_limit_h_min -8
_diffrn_reflns_limit_k_max 14
_diffrn_reflns_limit_k_min -13
_diffrn_reflns_limit_l_max 14
_diffrn_reflns_limit_l_min -14
_diffrn_reflns_number 6562
_diffrn_reflns_theta_full 27.45
_diffrn_reflns_theta_max 27.45
_diffrn_reflns_theta_min 5.16
_exptl_absorpt_coefficient_mu 0.244
_exptl_absorpt_correction_T_max 1.0000
_exptl_absorpt_correction_T_min 0.9363
_exptl_absorpt_correction_type multi-scan
_exptl_absorpt_process_details 'Denzo/Scalepack (Otwinowski & Minor 1997)'
_exptl_crystal_colour colourless
_exptl_crystal_density_diffrn 1.054
_exptl_crystal_density_method 'not measured'
_exptl_crystal_description block
_exptl_crystal_F_000 284
_exptl_crystal_size_max 0.22
_exptl_crystal_size_mid 0.20
_exptl_crystal_size_min 0.16
_refine_diff_density_max 0.717
_refine_diff_density_min -0.265
_refine_diff_density_rms 0.041
_refine_ls_extinction_method none
_refine_ls_goodness_of_fit_ref 1.055
_refine_ls_hydrogen_treatment mixed
_refine_ls_matrix_type full
_refine_ls_number_parameters 177
_refine_ls_number_reflns 3691
_refine_ls_number_restraints 0
_refine_ls_restrained_S_all 1.055
_refine_ls_R_factor_all 0.0451
_refine_ls_R_factor_gt 0.0355
_refine_ls_shift/su_max 0.001
_refine_ls_shift/su_mean 0.000
_refine_ls_structure_factor_coef Fsqd
_refine_ls_weighting_details 'calc w=1/[\s^2^(Fo^2^)+(0.0371P)^2^+0.2963P] where P=(Fo^2^+2Fc^2^)/3'
_refine_ls_weighting_scheme calc
_refine_ls_wR_factor_gt 0.0877
_refine_ls_wR_factor_ref 0.0923
_reflns_number_gt 3115
_reflns_number_total 3691
_reflns_threshold_expression >2sigma(I)
_cod_data_source_file ic500032f_si_001.cif
_cod_data_source_block Compound13
_cod_depositor_comments 'Adding full bibliography for 4337890--4337893.cif.'
_cod_database_code 4337890

loop_
_symmetry_equiv_pos_as_xyz
'x, y, z'
'-x, -y, -z'

loop_
_atom_site_label
_atom_site_type_symbol
_atom_site_fract_x
_atom_site_fract_y
_atom_site_fract_z
_atom_site_U_iso_or_equiv
_atom_site_adp_type
_atom_site_occupancy
_atom_site_symmetry_multiplicity
_atom_site_calc_flag
_atom_site_refinement_flags
P1 P 0.81988(6) 0.67048(3) 0.90943(3) 0.02690(11) Uani 1 1 d .
H1A H 0.906(3) 0.6313(16) 1.0033(16) 0.046(5) Uiso 1 1 d .
H1B H 0.712(3) 0.5806(15) 0.8938(15) 0.041(5) Uiso 1 1 d .
C1 C 1.0266(2) 0.67123(12) 0.78290(12) 0.0245(3) Uani 1 1 d .
H1 H 1.1143 0.7426 0.7882 0.029 Uiso 1 1 calc R
C2 C 1.1639(2) 0.55898(14) 0.78717(13) 0.0315(3) Uani 1 1 d .
H2A H 1.2230 0.5537 0.8637 0.038 Uiso 1 1 calc R
H2B H 1.0803 0.4864 0.7844 0.038 Uiso 1 1 calc R
C3 C 1.3370(2) 0.56414(16) 0.68097(14) 0.0379(4) Uani 1 1 d .
H3A H 1.4281 0.6324 0.6883 0.045 Uiso 1 1 calc R
H3B H 1.4200 0.4894 0.6827 0.045 Uiso 1 1 calc R
C4 C 1.2526(3) 0.57895(15) 0.56167(13) 0.0379(4) Uani 1 1 d .
H4A H 1.3684 0.5868 0.4949 0.046 Uiso 1 1 calc R
H4B H 1.1743 0.5064 0.5503 0.046 Uiso 1 1 calc R
C5 C 1.1132(2) 0.68866(15) 0.55711(13) 0.0361(4) Uani 1 1 d .
H5A H 1.0536 0.6922 0.4808 0.043 Uiso 1 1 calc R
H5B H 1.1955 0.7620 0.5583 0.043 Uiso 1 1 calc R
C6 C 0.9394(2) 0.68551(14) 0.66347(12) 0.0309(3) Uani 1 1 d .
H6A H 0.8469 0.6177 0.6571 0.037 Uiso 1 1 calc R
H6B H 0.8578 0.7608 0.6611 0.037 Uiso 1 1 calc R
B1 B 0.6740(3) 0.82114(16) 0.92656(16) 0.0355(4) Uani 1 1 d .
H1C H 0.798(3) 0.8903(17) 0.9161(16) 0.049(5) Uiso 1 1 d .
H1D H 0.577(3) 0.8294(18) 0.8563(18) 0.061(6) Uiso 1 1 d .
P2 P 0.50102(6) 0.81492(3) 1.08177(3) 0.02713(11) Uani 1 1 d .
H2 H 0.393(3) 0.9209(15) 1.0868(15) 0.037(4) Uiso 1 1 d .
C7 C 0.6553(2) 0.82646(12) 1.20474(12) 0.0260(3) Uani 1 1 d .
H7 H 0.7404 0.7515 1.2074 0.031 Uiso 1 1 calc R
C8 C 0.5165(2) 0.82967(15) 1.32624(13) 0.0340(3) Uani 1 1 d .
H8A H 0.4293 0.9029 1.3271 0.041 Uiso 1 1 calc R
H8B H 0.4248 0.7591 1.3370 0.041 Uiso 1 1 calc R
C9 C 0.6432(2) 0.82880(16) 1.42976(14) 0.0383(4) Uani 1 1 d .
H9A H 0.5500 0.8346 1.5067 0.046 Uiso 1 1 calc R
H9B H 0.7202 0.7520 1.4336 0.046 Uiso 1 1 calc R
C10 C 0.7934(3) 0.93253(15) 1.41402(15) 0.0415(4) Uani 1 1 d .
H10A H 0.7159 1.0093 1.4207 0.050 Uiso 1 1 calc R
H10B H 0.8806 0.9260 1.4792 0.050 Uiso 1 1 calc R
C11 C 0.9291(3) 0.93320(17) 1.29320(16) 0.0440(4) Uani 1 1 d .
H11A H 1.0209 0.8619 1.2913 0.053 Uiso 1 1 calc R
H11B H 1.0164 1.0056 1.2834 0.053 Uiso 1 1 calc R
C12 C 0.8045(3) 0.93233(16) 1.18836(15) 0.0415(4) Uani 1 1 d .
H12A H 0.8991 0.9263 1.1119 0.050 Uiso 1 1 calc R
H12B H 0.7261 1.0086 1.1834 0.050 Uiso 1 1 calc R
B2 B 0.3275(3) 0.67558(18) 1.10904(19) 0.0406(4) Uani 1 1 d .
H2C H 0.244(4) 0.675(2) 1.028(2) 0.080(7) Uiso 1 1 d .
H2D H 0.440(3) 0.599(2) 1.1097(19) 0.067(6) Uiso 1 1 d .
H2E H 0.215(3) 0.6749(18) 1.1982(18) 0.060(6) Uiso 1 1 d .

loop_
_atom_site_aniso_label
_atom_site_aniso_U_11
_atom_site_aniso_U_22
_atom_site_aniso_U_33
_atom_site_aniso_U_23
_atom_site_aniso_U_13
_atom_site_aniso_U_12
P1 0.0285(2) 0.0264(2) 0.02387(19) -0.00090(13) 0.00244(14) 0.00298(14)
C1 0.0226(6) 0.0254(7) 0.0247(6) -0.0021(5) -0.0007(5) 0.0003(5)
C2 0.0311(7) 0.0354(8) 0.0271(7) 0.0002(6) -0.0028(6) 0.0089(6)
C3 0.0295(8) 0.0475(9) 0.0341(8) -0.0011(7) 0.0020(6) 0.0143(7)
C4 0.0372(8) 0.0462(9) 0.0273(7) -0.0032(6) 0.0050(6) 0.0117(7)
C5 0.0346(8) 0.0456(9) 0.0249(7) 0.0038(6) 0.0037(6) 0.0091(7)
C6 0.0263(7) 0.0401(8) 0.0248(7) 0.0003(6) -0.0003(6) 0.0068(6)
B1 0.0428(10) 0.0320(9) 0.0283(8) 0.0008(7) 0.0039(7) 0.0117(8)
P2 0.0267(2) 0.0272(2) 0.02655(19) -0.00385(14) -0.00030(14) 0.00445(14)
C7 0.0226(7) 0.0252(7) 0.0290(7) -0.0012(5) 0.0008(5) 0.0009(5)
C8 0.0248(7) 0.0483(9) 0.0282(7) -0.0044(6) 0.0001(6) -0.0063(6)
C9 0.0320(8) 0.0540(10) 0.0286(8) -0.0045(7) -0.0020(6) -0.0071(7)
C10 0.0402(9) 0.0431(9) 0.0448(9) -0.0106(7) -0.0148(7) -0.0030(7)
C11 0.0338(8) 0.0487(10) 0.0506(10) 0.0021(8) -0.0093(7) -0.0178(7)
C12 0.0365(9) 0.0461(9) 0.0410(9) 0.0073(7) -0.0047(7) -0.0169(7)
B2 0.0352(10) 0.0432(11) 0.0439(10) -0.0132(8) -0.0024(8) -0.0079(8)

loop_
_atom_type_symbol
_atom_type_description
_atom_type_scat_dispersion_real
_atom_type_scat_dispersion_imag
_atom_type_scat_source
C C 0.0033 0.0016 'International Tables Vol C Tables 4.2.6.8 and 6.1.1.4'
H H 0.0000 0.0000 'International Tables Vol C Tables 4.2.6.8 and 6.1.1.4'
B B 0.0013 0.0007 'International Tables Vol C Tables 4.2.6.8 and 6.1.1.4'
P P 0.1023 0.0942 'International Tables Vol C Tables 4.2.6.8 and 6.1.1.4'

loop_
_geom_angle_atom_site_label_1
_geom_angle_atom_site_label_2
_geom_angle_atom_site_label_3
_geom_angle
C1 P1 B1 114.05(8)
C1 P1 H1A 104.9(8)
B1 P1 H1A 115.3(8)
C1 P1 H1B 103.8(8)
B1 P1 H1B 115.8(8)
H1A P1 H1B 101.3(11)
C6 C1 C2 111.15(12)
C6 C1 P1 110.47(9)
C2 C1 P1 112.04(10)
C6 C1 H1 107.7
C2 C1 H1 107.7
P1 C1 H1 107.7
C3 C2 C1 110.37(12)
C3 C2 H2A 109.6
C1 C2 H2A 109.6
C3 C2 H2B 109.6
C1 C2 H2B 109.6
H2A C2 H2B 108.1
C4 C3 C2 111.23(13)
C4 C3 H3A 109.4
C2 C3 H3A 109.4
C4 C3 H3B 109.4
C2 C3 H3B 109.4
H3A C3 H3B 108.0
C5 C4 C3 111.58(13)
C5 C4 H4A 109.3
C3 C4 H4A 109.3
C5 C4 H4B 109.3
C3 C4 H4B 109.3
H4A C4 H4B 108.0
C4 C5 C6 111.61(13)
C4 C5 H5A 109.3
C6 C5 H5A 109.3
C4 C5 H5B 109.3
C6 C5 H5B 109.3
H5A C5 H5B 108.0
C5 C6 C1 110.52(12)
C5 C6 H6A 109.5
C1 C6 H6A 109.5
C5 C6 H6B 109.5
C1 C6 H6B 109.5
H6A C6 H6B 108.1
P1 B1 P2 108.34(9)
P1 B1 H1C 104.5(10)
P2 B1 H1C 114.5(10)
P1 B1 H1D 107.1(11)
P2 B1 H1D 108.7(11)
H1C B1 H1D 113.2(14)
C7 P2 B2 110.87(8)
C7 P2 B1 111.01(8)
B2 P2 B1 113.32(9)
C7 P2 H2 101.8(7)
B2 P2 H2 113.1(7)
B1 P2 H2 106.1(7)
C8 C7 C12 110.28(13)
C8 C7 P2 110.67(10)
C12 C7 P2 114.58(10)
C8 C7 H7 107.0
C12 C7 H7 107.0
P2 C7 H7 107.0
C9 C8 C7 111.09(12)
C9 C8 H8A 109.4
C7 C8 H8A 109.4
C9 C8 H8B 109.4
C7 C8 H8B 109.4
H8A C8 H8B 108.0
C10 C9 C8 111.28(14)
C10 C9 H9A 109.4
C8 C9 H9A 109.4
C10 C9 H9B 109.4
C8 C9 H9B 109.4
H9A C9 H9B 108.0
C11 C10 C9 111.49(13)
C11 C10 H10A 109.3
C9 C10 H10A 109.3
C11 C10 H10B 109.3
C9 C10 H10B 109.3
H10A C10 H10B 108.0
C10 C11 C12 112.28(14)
C10 C11 H11A 109.1
C12 C11 H11A 109.1
C10 C11 H11B 109.1
C12 C11 H11B 109.1
H11A C11 H11B 107.9
C11 C12 C7 110.90(13)
C11 C12 H12A 109.5
C7 C12 H12A 109.5
C11 C12 H12B 109.5
C7 C12 H12B 109.5
H12A C12 H12B 108.0
P2 B2 H2C 105.2(12)
P2 B2 H2D 103.5(11)
H2C B2 H2D 111.1(17)
P2 B2 H2E 113.7(10)
H2C B2 H2E 111.8(16)
H2D B2 H2E 111.1(15)

loop_
_geom_bond_atom_site_label_1
_geom_bond_atom_site_label_2
_geom_bond_distance
P1 C1 1.8195(15)
P1 B1 1.9267(18)
P1 H1A 1.316(18)
P1 H1B 1.271(17)
C1 C6 1.5303(19)
C1 C2 1.534(2)
C1 H1 1.0000
C2 C3 1.525(2)
C2 H2A 0.9900
C2 H2B 0.9900
C3 C4 1.520(2)
C3 H3A 0.9900
C3 H3B 0.9900
C4 C5 1.520(2)
C4 H4A 0.9900
C4 H4B 0.9900
C5 C6 1.529(2)
C5 H5A 0.9900
C5 H5B 0.9900
C6 H6A 0.9900
C6 H6B 0.9900
B1 P2 1.9381(18)
B1 H1C 1.119(19)
B1 H1D 1.08(2)
P2 C7 1.8360(15)
P2 B2 1.926(2)
P2 H2 1.370(16)
C7 C8 1.531(2)
C7 C12 1.533(2)
C7 H7 1.0000
C8 C9 1.522(2)
C8 H8A 0.9900
C8 H8B 0.9900
C9 C10 1.519(2)
C9 H9A 0.9900
C9 H9B 0.9900
C10 C11 1.513(2)
C10 H10A 0.9900
C10 H10B 0.9900
C11 C12 1.526(2)
C11 H11A 0.9900
C11 H11B 0.9900
C12 H12A 0.9900
C12 H12B 0.9900
B2 H2C 1.12(2)
B2 H2D 1.12(2)
B2 H2E 1.16(2)

loop_
_geom_torsion_atom_site_label_1
_geom_torsion_atom_site_label_2
_geom_torsion_atom_site_label_3
_geom_torsion_atom_site_label_4
_geom_torsion
B1 P1 C1 C6 -66.60(13)
B1 P1 C1 C2 168.89(11)
C6 C1 C2 C3 56.84(16)
P1 C1 C2 C3 -179.03(10)
C1 C2 C3 C4 -56.27(18)
C2 C3 C4 C5 55.66(19)
C3 C4 C5 C6 -55.05(19)
C4 C5 C6 C1 55.06(18)
C2 C1 C6 C5 -56.10(16)
P1 C1 C6 C5 178.87(10)
C1 P1 B1 P2 -168.40(8)
P1 B1 P2 C7 73.51(11)
P1 B1 P2 B2 -52.02(13)
B2 P2 C7 C8 -56.77(13)
B1 P2 C7 C8 176.34(10)
B2 P2 C7 C12 177.78(12)
B1 P2 C7 C12 50.89(13)
C12 C7 C8 C9 -56.86(17)
P2 C7 C8 C9 175.30(11)
C7 C8 C9 C10 56.51(18)
C8 C9 C10 C11 -54.73(19)
C9 C10 C11 C12 54.1(2)
C10 C11 C12 C7 -54.7(2)
C8 C7 C12 C11 55.57(18)
P2 C7 C12 C11 -178.78(12)
